data_7248483
loop_
_publ_author_name
'Paska, Bart\/lomiej'
'Cichowicz, Grzegorz'
'Rzepi\'nski, Patryk'
'Cyra\'nski, Micha\/l Ksawery'
'Dobrzycki, \/Lukasz'
'Boese, Roland'

_publ_section_title
;
 Structural chemistry of decalins and perfluorodecalins
;
_journal_issue 19
_journal_name_full CrystEngComm
_journal_page_first 2474
_journal_page_last 2490
_journal_paper_doi 10.1039/D3CE01117H
_journal_volume 26
_journal_year 2024
_chemical_formula_sum 'C10 H18'
_chemical_formula_weight 138.24
_chemical_melting_point 229
_chemical_name_systematic 'cis-Decalin (HT form refined in monoclinic SG)'
_space_group_crystal_system monoclinic
_space_group_IT_number 15
_space_group_name_Hall '-I 2ya'
_space_group_name_H-M_alt 'I 1 2/a 1'
_atom_sites_solution_hydrogens geom
_audit_update_record
;
2023-11-05 deposited with the CCDC.	2024-02-21 downloaded from the CCDC.
;
_cell_angle_alpha 90
_cell_angle_beta 101.6659(10)
_cell_angle_gamma 90
_cell_formula_units_Z 8
_cell_length_a 11.9739(4)
_cell_length_b 8.2807(3)
_cell_length_c 18.1504(7)
_cell_measurement_reflns_used 4865
_cell_measurement_temperature 180.(2)
_cell_measurement_theta_max 25.3817
_cell_measurement_theta_min 2.7137
_cell_volume 1762.48(11)
_computing_cell_refinement 'SAINT V8.34A (Bruker AXS Inc., 2013)'
_computing_data_reduction 'SAINT V8.34A (Bruker AXS Inc., 2013)'
_computing_structure_refinement 'SHELXL-2014/7 (Sheldrick, 2014)'
_computing_structure_solution 'SHELXS-2014 (Sheldrick, 2014)'
_diffrn_ambient_temperature 180.(2)
_diffrn_detector_area_resol_mean 10.4167
_diffrn_measured_fraction_theta_full 0.987
_diffrn_measured_fraction_theta_max 0.987
_diffrn_measurement_device_type 'Bruker D8 VENTURE'
_diffrn_measurement_method 'phi scans'
_diffrn_radiation_monochromator TRIUMPH
_diffrn_radiation_type MoK\a
_diffrn_radiation_wavelength 0.71073
_diffrn_reflns_av_R_equivalents 0.0195
_diffrn_reflns_av_unetI/netI 0.0112
_diffrn_reflns_limit_h_max 14
_diffrn_reflns_limit_h_min -14
_diffrn_reflns_limit_k_max 9
_diffrn_reflns_limit_k_min -9
_diffrn_reflns_limit_l_max 21
_diffrn_reflns_limit_l_min -21
_diffrn_reflns_number 10405
_diffrn_reflns_theta_full 25.05
_diffrn_reflns_theta_max 25.05
_diffrn_reflns_theta_min 2.71
_diffrn_source 'fine focus sealed tube'
_exptl_absorpt_coefficient_mu 0.057
_exptl_absorpt_correction_T_max 0.98
_exptl_absorpt_correction_T_min 0.93
_exptl_absorpt_correction_type multi-scan
_exptl_absorpt_process_details 'SADABS V2014/5 (Bruker AXS Inc.)'
_exptl_crystal_colour colourless
_exptl_crystal_density_diffrn 1.042
_exptl_crystal_density_method 'not measured'
_exptl_crystal_description cylindrical
_exptl_crystal_F_000 624
_exptl_crystal_recrystallization_method 'From the Melt'
_exptl_crystal_size_max 0.600
_exptl_crystal_size_mid 0.400
_exptl_crystal_size_min 0.400
_refine_diff_density_max 0.115
_refine_diff_density_min -0.109
_refine_ls_extinction_coef 0.0035(8)
_refine_ls_extinction_method 'SHELXL-2014/7 (Sheldrick 2014'
_refine_ls_goodness_of_fit_ref 1.051
_refine_ls_hydrogen_treatment constr
_refine_ls_matrix_type full
_refine_ls_number_parameters 133
_refine_ls_number_reflns 1540
_refine_ls_number_restraints 25
_refine_ls_restrained_S_all 1.051
_refine_ls_R_factor_all 0.0504
_refine_ls_R_factor_gt 0.0419
_refine_ls_shift/su_max 0.000
_refine_ls_shift/su_mean 0.000
_refine_ls_structure_factor_coef Fsqd
_refine_ls_weighting_details 'w=1/[\s^2^(Fo^2^)+(0.0475P)^2^+0.7462P] where P=(Fo^2^+2Fc^2^)/3'
_refine_ls_weighting_scheme calc
_refine_ls_wR_factor_gt 0.1046
_refine_ls_wR_factor_ref 0.1135
_reflns_number_gt 1297
_reflns_number_total 1540
_reflns_threshold_expression 'I > 2\s(I)'
_cod_data_source_file d3ce01117h2.cif
_cod_data_source_block c_Dec_k180K_180K_cd_mI
_cod_depositor_comments 'Adding full bibliography for 7248441--7248493.cif.'
_cod_database_code 7248483

loop_
_space_group_symop_operation_xyz
'x, y, z'
'-x+1/2, y, -z'
'x+1/2, y+1/2, z+1/2'
'-x+1, y+1/2, -z+1/2'
'-x, -y, -z'
'x-1/2, -y, z'
'-x+1/2, -y+1/2, -z+1/2'
'x, -y+1/2, z+1/2'

loop_
_atom_site_type_symbol
_atom_site_label
_atom_site_fract_x
_atom_site_fract_y
_atom_site_fract_z
_atom_site_U_iso_or_equiv
_atom_site_adp_type
_atom_site_calc_flag
_atom_site_refinement_flags_adp
_atom_site_refinement_flags_occupancy
_atom_site_refinement_flags_posn
_atom_site_occupancy
_atom_site_disorder_assembly
_atom_site_disorder_group
C C1 0.65379(11) 0.37115(17) 0.57919(7) 0.0384(4) Uani d . P D 0.894(2) A 1
H H1 0.6417 0.3527 0.5237 0.046 Uiso calc U P R 0.894(2) A 1
C C2 0.73494(12) 0.2397(2) 0.61689(9) 0.0526(4) Uani d . P D 0.894(2) A 1
H H2A 0.8077 0.2476 0.5992 0.063 Uiso calc U P R 0.894(2) A 1
H H2B 0.7516 0.2569 0.672 0.063 Uiso calc U P R 0.894(2) A 1
C C3 0.68466(18) 0.0717(2) 0.59959(15) 0.0692(6) Uani d . P D 0.894(2) A 1
H H3A 0.738 -0.0098 0.6268 0.083 Uiso calc U P R 0.894(2) A 1
H H3B 0.6751 0.0502 0.545 0.083 Uiso calc U P R 0.894(2) A 1
C C4 0.56956(19) 0.0558(2) 0.62269(15) 0.0645(6) Uani d . P D 0.894(2) A 1
H H4A 0.5365 -0.0516 0.6075 0.077 Uiso calc U P R 0.894(2) A 1
H H4B 0.5803 0.0645 0.6781 0.077 Uiso calc U P R 0.894(2) A 1
C C5 0.48803(12) 0.1870(2) 0.58585(10) 0.0510(4) Uani d . P D 0.894(2) A 1
H H5A 0.4162 0.1788 0.6047 0.061 Uiso calc U P R 0.894(2) A 1
H H5B 0.4695 0.1681 0.5309 0.061 Uiso calc U P R 0.894(2) A 1
C C6 0.53613(10) 0.35776(16) 0.60081(7) 0.0373(4) Uani d . P D 0.894(2) A 1
H H6 0.4835 0.4322 0.5668 0.045 Uiso calc U P R 0.894(2) A 1
C C7 0.53975(11) 0.4145(2) 0.68134(9) 0.0442(4) Uani d . P D 0.894(2) A 1
H H7A 0.4619 0.4109 0.6919 0.053 Uiso calc U P R 0.894(2) A 1
H H7B 0.5884 0.3404 0.7168 0.053 Uiso calc U P R 0.894(2) A 1
C C8 0.58631(13) 0.5855(2) 0.69374(11) 0.0552(4) Uani d . P D 0.894(2) A 1
H H8A 0.5913 0.6164 0.747 0.066 Uiso calc U P R 0.894(2) A 1
H H8B 0.5334 0.6614 0.662 0.066 Uiso calc U P R 0.894(2) A 1
C C9 0.70405(13) 0.5986(2) 0.67427(10) 0.0554(5) Uani d . P D 0.894(2) A 1
H H9A 0.7301 0.7122 0.6796 0.066 Uiso calc U P R 0.894(2) A 1
H H9B 0.7589 0.5322 0.7099 0.066 Uiso calc U P R 0.894(2) A 1
C C10 0.70185(13) 0.5415(2) 0.59412(8) 0.0473(4) Uani d . P D 0.894(2) A 1
H H10A 0.7804 0.5441 0.5846 0.057 Uiso calc U P R 0.894(2) A 1
H H10B 0.655 0.6173 0.5585 0.057 Uiso calc U P R 0.894(2) A 1
C C1B 0.5986(7) 0.3033(10) 0.6786(5) 0.039(3) Uiso d . P D 0.106(2) A 2
H H1B 0.6076 0.2259 0.7217 0.047 Uiso calc U P R 0.106(2) A 2
C C2B 0.5078(9) 0.2372(15) 0.6149(7) 0.043(4) Uiso d . P D 0.106(2) A 2
H H2B1 0.4337 0.2313 0.6309 0.051 Uiso calc U P R 0.106(2) A 2
H H2B2 0.4991 0.3097 0.5707 0.051 Uiso calc U P R 0.106(2) A 2
C C3B 0.5430(11) 0.0704(16) 0.5940(8) 0.045(5) Uiso d . P D 0.106(2) A 2
H H3B1 0.4817 0.0234 0.555 0.055 Uiso calc U P R 0.106(2) A 2
H H3B2 0.5542 -0.0005 0.6388 0.055 Uiso calc U P R 0.106(2) A 2
C C4B 0.6541(10) 0.0788(19) 0.5639(8) 0.059(5) Uiso d . P D 0.106(2) A 2
H H4B1 0.6769 -0.0309 0.5511 0.071 Uiso calc U P R 0.106(2) A 2
H H4B2 0.6426 0.1461 0.5179 0.071 Uiso calc U P R 0.106(2) A 2
C C5B 0.7458(10) 0.1514(14) 0.6240(7) 0.050(4) Uiso d . P D 0.106(2) A 2
H H5B1 0.8159 0.1644 0.6035 0.06 Uiso calc U P R 0.106(2) A 2
H H5B2 0.7633 0.0752 0.6668 0.06 Uiso calc U P R 0.106(2) A 2
C C6B 0.7144(7) 0.3157(10) 0.6534(5) 0.038(3) Uiso d . P D 0.106(2) A 2
H H6B 0.7741 0.3444 0.6985 0.045 Uiso calc U P R 0.106(2) A 2
C C7B 0.7094(11) 0.4503(13) 0.5959(6) 0.036(3) Uiso d . P D 0.106(2) A 2
H H7B1 0.6506 0.4241 0.5508 0.043 Uiso calc U P R 0.106(2) A 2
H H7B2 0.7838 0.458 0.5804 0.043 Uiso calc U P R 0.106(2) A 2
C C8B 0.6814(9) 0.6123(12) 0.6273(9) 0.043(3) Uiso d . P D 0.106(2) A 2
H H8B1 0.6804 0.6974 0.5888 0.052 Uiso calc U P R 0.106(2) A 2
H H8B2 0.7408 0.6405 0.6717 0.052 Uiso calc U P R 0.106(2) A 2
C C9B 0.5646(9) 0.6045(13) 0.6498(8) 0.050(4) Uiso d . P D 0.106(2) A 2
H H9B1 0.5483 0.7083 0.6726 0.06 Uiso calc U P R 0.106(2) A 2
H H9B2 0.5041 0.5846 0.6048 0.06 Uiso calc U P R 0.106(2) A 2
C C10B 0.5670(12) 0.4684(13) 0.7061(7) 0.047(4) Uiso d . P D 0.106(2) A 2
H H10C 0.4908 0.4604 0.7192 0.057 Uiso calc U P R 0.106(2) A 2
H H10D 0.6224 0.4963 0.7526 0.057 Uiso calc U P R 0.106(2) A 2

loop_
_atom_site_aniso_label
_atom_site_aniso_U_11
_atom_site_aniso_U_22
_atom_site_aniso_U_33
_atom_site_aniso_U_12
_atom_site_aniso_U_13
_atom_site_aniso_U_23
C1 0.0363(7) 0.0506(8) 0.0293(7) -0.0033(6) 0.0093(5) 0.0006(6)
C2 0.0381(8) 0.0717(12) 0.0519(9) 0.0120(8) 0.0184(6) 0.0073(8)
C3 0.0727(13) 0.0563(11) 0.0871(16) 0.0227(10) 0.0360(12) 0.0117(11)
C4 0.0751(13) 0.0454(10) 0.0797(15) 0.0038(8) 0.0318(12) 0.0125(9)
C5 0.0442(8) 0.0522(10) 0.0591(11) -0.0101(7) 0.0159(7) -0.0014(8)
C6 0.0293(6) 0.0435(8) 0.0383(7) 0.0001(5) 0.0050(5) 0.0058(5)
C7 0.0298(7) 0.0591(10) 0.0470(9) 0.0007(7) 0.0157(6) 0.0002(8)
C8 0.0498(9) 0.0627(11) 0.0573(11) -0.0038(7) 0.0206(7) -0.0158(8)
C9 0.0480(8) 0.0674(10) 0.0528(11) -0.0182(7) 0.0150(7) -0.0161(8)
C10 0.0415(8) 0.0592(11) 0.0435(8) -0.0126(8) 0.0142(6) -0.0011(8)

loop_
_atom_type_symbol
_atom_type_description
_atom_type_scat_dispersion_real
_atom_type_scat_dispersion_imag
_atom_type_scat_source
C C 0.0033 0.0016 'International Tables Vol C Tables 4.2.6.8 and 6.1.1.4'
H H 0.0000 0.0000 'International Tables Vol C Tables 4.2.6.8 and 6.1.1.4'

loop_
_geom_angle_atom_site_label_1
_geom_angle_atom_site_label_2
_geom_angle_atom_site_label_3
_geom_angle_site_symmetry_1
_geom_angle_site_symmetry_3
_geom_angle
_geom_angle_publ_flag
C2 C1 C10 . . 113.36(13) ?
C2 C1 C6 . . 111.50(11) ?
C10 C1 C6 . . 110.64(11) ?
C2 C1 H1 . . 107.0 ?
C10 C1 H1 . . 107.0 ?
C6 C1 H1 . . 107.0 ?
C3 C2 C1 . . 111.70(14) ?
C3 C2 H2A . . 109.3 ?
C1 C2 H2A . . 109.3 ?
C3 C2 H2B . . 109.3 ?
C1 C2 H2B . . 109.3 ?
H2A C2 H2B . . 107.9 ?
C2 C3 C4 . . 111.33(14) ?
C2 C3 H3A . . 109.4 ?
C4 C3 H3A . . 109.4 ?
C2 C3 H3B . . 109.4 ?
C4 C3 H3B . . 109.4 ?
H3A C3 H3B . . 108.0 ?
C5 C4 C3 . . 110.65(15) ?
C5 C4 H4A . . 109.5 ?
C3 C4 H4A . . 109.5 ?
C5 C4 H4B . . 109.5 ?
C3 C4 H4B . . 109.5 ?
H4A C4 H4B . . 108.1 ?
C4 C5 C6 . . 113.37(14) ?
C4 C5 H5A . . 108.9 ?
C6 C5 H5A . . 108.9 ?
C4 C5 H5B . . 108.9 ?
C6 C5 H5B . . 108.9 ?
H5A C5 H5B . . 107.7 ?
C7 C6 C5 . . 113.01(12) ?
C7 C6 C1 . . 111.77(10) ?
C5 C6 C1 . . 110.61(11) ?
C7 C6 H6 . . 107.0 ?
C5 C6 H6 . . 107.0 ?
C1 C6 H6 . . 107.0 ?
C8 C7 C6 . . 111.50(13) ?
C8 C7 H7A . . 109.3 ?
C6 C7 H7A . . 109.3 ?
C8 C7 H7B . . 109.3 ?
C6 C7 H7B . . 109.3 ?
H7A C7 H7B . . 108.0 ?
C7 C8 C9 . . 111.09(12) ?
C7 C8 H8A . . 109.4 ?
C9 C8 H8A . . 109.4 ?
C7 C8 H8B . . 109.4 ?
C9 C8 H8B . . 109.4 ?
H8A C8 H8B . . 108.0 ?
C10 C9 C8 . . 111.15(13) ?
C10 C9 H9A . . 109.4 ?
C8 C9 H9A . . 109.4 ?
C10 C9 H9B . . 109.4 ?
C8 C9 H9B . . 109.4 ?
H9A C9 H9B . . 108.0 ?
C9 C10 C1 . . 112.86(12) ?
C9 C10 H10A . . 109.0 ?
C1 C10 H10A . . 109.0 ?
C9 C10 H10B . . 109.0 ?
C1 C10 H10B . . 109.0 ?
H10A C10 H10B . . 107.8 ?
C2B C1B C10B . . 112.6(8) ?
C2B C1B C6B . . 110.1(7) ?
C10B C1B C6B . . 109.4(7) ?
C2B C1B H1B . . 108.2 ?
C10B C1B H1B . . 108.2 ?
C6B C1B H1B . . 108.2 ?
C3B C2B C1B . . 109.1(8) ?
C3B C2B H2B1 . . 109.9 ?
C1B C2B H2B1 . . 109.9 ?
C3B C2B H2B2 . . 109.9 ?
C1B C2B H2B2 . . 109.9 ?
H2B1 C2B H2B2 . . 108.3 ?
C2B C3B C4B . . 110.6(10) ?
C2B C3B H3B1 . . 109.5 ?
C4B C3B H3B1 . . 109.5 ?
C2B C3B H3B2 . . 109.5 ?
C4B C3B H3B2 . . 109.5 ?
H3B1 C3B H3B2 . . 108.1 ?
C5B C4B C3B . . 108.5(9) ?
C5B C4B H4B1 . . 110.0 ?
C3B C4B H4B1 . . 110.0 ?
C5B C4B H4B2 . . 110.0 ?
C3B C4B H4B2 . . 110.0 ?
H4B1 C4B H4B2 . . 108.4 ?
C4B C5B C6B . . 114.3(9) ?
C4B C5B H5B1 . . 108.7 ?
C6B C5B H5B1 . . 108.7 ?
C4B C5B H5B2 . . 108.7 ?
C6B C5B H5B2 . . 108.7 ?
H5B1 C5B H5B2 . . 107.6 ?
C7B C6B C5B . . 112.9(8) ?
C7B C6B C1B . . 109.8(7) ?
C5B C6B C1B . . 109.9(7) ?
C7B C6B H6B . . 108.0 ?
C5B C6B H6B . . 108.0 ?
C1B C6B H6B . . 108.0 ?
C6B C7B C8B . . 111.8(8) ?
C6B C7B H7B1 . . 109.3 ?
C8B C7B H7B1 . . 109.3 ?
C6B C7B H7B2 . . 109.3 ?
C8B C7B H7B2 . . 109.3 ?
H7B1 C7B H7B2 . . 107.9 ?
C7B C8B C9B . . 110.1(8) ?
C7B C8B H8B1 . . 109.6 ?
C9B C8B H8B1 . . 109.6 ?
C7B C8B H8B2 . . 109.6 ?
C9B C8B H8B2 . . 109.6 ?
H8B1 C8B H8B2 . . 108.2 ?
C10B C9B C8B . . 108.5(8) ?
C10B C9B H9B1 . . 110.0 ?
C8B C9B H9B1 . . 110.0 ?
C10B C9B H9B2 . . 110.0 ?
C8B C9B H9B2 . . 110.0 ?
H9B1 C9B H9B2 . . 108.4 ?
C9B C10B C1B . . 114.6(8) ?
C9B C10B H10C . . 108.6 ?
C1B C10B H10C . . 108.6 ?
C9B C10B H10D . . 108.6 ?
C1B C10B H10D . . 108.6 ?
H10C C10B H10D . . 107.6 ?

loop_
_geom_bond_atom_site_label_1
_geom_bond_atom_site_label_2
_geom_bond_site_symmetry_2
_geom_bond_distance
_geom_bond_publ_flag
C1 C2 . 1.526(2) ?
C1 C10 . 1.527(2) ?
C1 C6 . 1.5410(17) ?
C1 H1 . 1.0 ?
C2 C3 . 1.523(3) ?
C2 H2A . 0.99 ?
C2 H2B . 0.99 ?
C3 C4 . 1.525(2) ?
C3 H3A . 0.99 ?
C3 H3B . 0.99 ?
C4 C5 . 1.522(3) ?
C4 H4A . 0.99 ?
C4 H4B . 0.99 ?
C5 C6 . 1.531(2) ?
C5 H5A . 0.99 ?
C5 H5B . 0.99 ?
C6 C7 . 1.528(2) ?
C6 H6 . 1.0 ?
C7 C8 . 1.522(2) ?
C7 H7A . 0.99 ?
C7 H7B . 0.99 ?
C8 C9 . 1.525(2) ?
C8 H8A . 0.99 ?
C8 H8B . 0.99 ?
C9 C10 . 1.525(2) ?
C9 H9A . 0.99 ?
C9 H9B . 0.99 ?
C10 H10A . 0.99 ?
C10 H10B . 0.99 ?
C1B C2B . 1.520(9) ?
C1B C10B . 1.529(9) ?
C1B C6B . 1.549(8) ?
C1B H1B . 1.0 ?
C2B C3B . 1.514(9) ?
C2B H2B1 . 0.99 ?
C2B H2B2 . 0.99 ?
C3B C4B . 1.538(9) ?
C3B H3B1 . 0.99 ?
C3B H3B2 . 0.99 ?
C4B C5B . 1.507(9) ?
C4B H4B1 . 0.99 ?
C4B H4B2 . 0.99 ?
C5B C6B . 1.536(9) ?
C5B H5B1 . 0.99 ?
C5B H5B2 . 0.99 ?
C6B C7B . 1.520(9) ?
C6B H6B . 1.0 ?
C7B C8B . 1.521(9) ?
C7B H7B1 . 0.99 ?
C7B H7B2 . 0.99 ?
C8B C9B . 1.535(9) ?
C8B H8B1 . 0.99 ?
C8B H8B2 . 0.99 ?
C9B C10B . 1.517(9) ?
C9B H9B1 . 0.99 ?
C9B H9B2 . 0.99 ?
C10B H10C . 0.99 ?
C10B H10D . 0.99 ?

loop_
_geom_torsion_atom_site_label_1
_geom_torsion_atom_site_label_2
_geom_torsion_atom_site_label_3
_geom_torsion_atom_site_label_4
_geom_torsion_site_symmetry_1
_geom_torsion_site_symmetry_2
_geom_torsion_site_symmetry_3
_geom_torsion_site_symmetry_4
_geom_torsion
_geom_torsion_publ_flag
C10 C1 C2 C3 . . . . -179.08(13) ?
C6 C1 C2 C3 . . . . 55.28(16) ?
C1 C2 C3 C4 . . . . -56.4(2) ?
C2 C3 C4 C5 . . . . 55.2(3) ?
C3 C4 C5 C6 . . . . -54.4(2) ?
C4 C5 C6 C7 . . . . -72.97(17) ?
C4 C5 C6 C1 . . . . 53.21(18) ?
C2 C1 C6 C7 . . . . 74.01(15) ?
C10 C1 C6 C7 . . . . -53.12(14) ?
C2 C1 C6 C5 . . . . -52.85(15) ?
C10 C1 C6 C5 . . . . -179.98(12) ?
C5 C6 C7 C8 . . . . -179.14(12) ?
C1 C6 C7 C8 . . . . 55.31(15) ?
C6 C7 C8 C9 . . . . -56.19(19) ?
C7 C8 C9 C10 . . . . 55.4(2) ?
C8 C9 C10 C1 . . . . -54.6(2) ?
C2 C1 C10 C9 . . . . -72.97(17) ?
C6 C1 C10 C9 . . . . 53.13(17) ?
C10B C1B C2B C3B . . . . -177.1(9) ?
C6B C1B C2B C3B . . . . 60.5(12) ?
C1B C2B C3B C4B . . . . -63.2(13) ?
C2B C3B C4B C5B . . . . 58.9(15) ?
C3B C4B C5B C6B . . . . -54.3(15) ?
C4B C5B C6B C7B . . . . -70.1(13) ?
C4B C5B C6B C1B . . . . 52.8(13) ?
C2B C1B C6B C7B . . . . 70.3(10) ?
C10B C1B C6B C7B . . . . -53.9(10) ?
C2B C1B C6B C5B . . . . -54.5(10) ?
C10B C1B C6B C5B . . . . -178.7(9) ?
C5B C6B C7B C8B . . . . -178.4(9) ?
C1B C6B C7B C8B . . . . 58.6(12) ?
C6B C7B C8B C9B . . . . -60.5(13) ?
C7B C8B C9B C10B . . . . 56.8(14) ?
C8B C9B C10B C1B . . . . -56.2(15) ?
C2B C1B C10B C9B . . . . -67.7(13) ?
C6B C1B C10B C9B . . . . 55.1(12) ?
